data_4027055
loop_
_publ_author_name
'Kyoung A Jo'
'Muchchintala Maheswara'
'Eunyoung Yoon'
'Yun Yeong Lee'
'Hoseop Yun'
'Eun Joo Kang'

_publ_section_title
;
 N-Heterocyclic Carbene Catalyzed Domino Cyclization of Propargylic
 Alcohols and Benzoyl Isocyanates
;
_journal_name_full 'Journal of Organic Chemistry'
_journal_page_first 2924
_journal_page_last 2928
_journal_paper_doi 10.1021/jo202102y
_journal_volume 77
_journal_year 2012
_chemical_formula_sum 'C19 H17 N O3'
_chemical_formula_weight 307.35
_space_group_IT_number 61
_symmetry_cell_setting orthorhombic
_symmetry_space_group_name_Hall '-P 2bc 2ac'
_symmetry_space_group_name_H-M 'P c a b'
_atom_sites_solution_hydrogens geom
_atom_sites_solution_primary direct
_atom_sites_solution_secondary difmap
_audit_creation_method SHELXL-97
_audit_update_record
;
2011-10-05 # Formatted by publCIF
;
_cell_angle_alpha 90.00
_cell_angle_beta 90.00
_cell_angle_gamma 90.00
_cell_formula_units_Z 8
_cell_length_a 20.5963(17)
_cell_length_b 10.1630(7)
_cell_length_c 15.4331(11)
_cell_measurement_temperature 290(1)
_cell_volume 3230.5(4)
_computing_structure_refinement 'SHELXL-97 (Sheldrick, 1997)'
_diffrn_ambient_temperature 290(1)
_diffrn_measured_fraction_theta_full 0.981
_diffrn_measured_fraction_theta_max 0.981
_diffrn_measurement_device_type 'Rigaku R-axis Rapid'
_diffrn_measurement_method \w
_diffrn_radiation_monochromator graphite
_diffrn_radiation_source 'fine-focus sealed tube'
_diffrn_radiation_type MoK\a
_diffrn_radiation_wavelength 0.71073
_diffrn_reflns_av_R_equivalents 0.0783
_diffrn_reflns_av_sigmaI/netI 0.0551
_diffrn_reflns_limit_h_max 24
_diffrn_reflns_limit_h_min -26
_diffrn_reflns_limit_k_max 13
_diffrn_reflns_limit_k_min -12
_diffrn_reflns_limit_l_max 20
_diffrn_reflns_limit_l_min -20
_diffrn_reflns_number 19528
_diffrn_reflns_theta_full 27.48
_diffrn_reflns_theta_max 27.48
_diffrn_reflns_theta_min 3.11
_diffrn_standards_number 0
_exptl_absorpt_coefficient_mu 0.086
_exptl_absorpt_correction_type none
_exptl_crystal_density_diffrn 1.264
_exptl_crystal_F_000 1296
_refine_diff_density_max 0.173
_refine_diff_density_min -0.131
_refine_diff_density_rms 0.032
_refine_ls_extinction_coef 0.0018(3)
_refine_ls_extinction_expression Fc^*^=kFc[1+0.001xFc^2^\l^3^/sin(2\q)]^-1/4^
_refine_ls_extinction_method SHELXL
_refine_ls_goodness_of_fit_ref 0.966
_refine_ls_hydrogen_treatment constr
_refine_ls_matrix_type full
_refine_ls_number_parameters 277
_refine_ls_number_reflns 3625
_refine_ls_number_restraints 0
_refine_ls_restrained_S_all 0.966
_refine_ls_R_factor_all 0.1418
_refine_ls_R_factor_gt 0.0520
_refine_ls_shift/su_max 0.000
_refine_ls_shift/su_mean 0.000
_refine_ls_structure_factor_coef Fsqd
_refine_ls_weighting_details 'calc w=1/[\s^2^(Fo^2^)+(0.0513P)^2^+0.0000P] where P=(Fo^2^+2Fc^2^)/3'
_refine_ls_weighting_scheme calc
_refine_ls_wR_factor_gt 0.0949
_refine_ls_wR_factor_ref 0.1196
_reflns_number_gt 1646
_reflns_number_total 3625
_reflns_threshold_expression >2sigma(I)
_cod_data_source_file jo202102y_si_001.cif
_cod_data_source_block l
_cod_original_sg_symbol_H-M 'P b c a'
_cod_database_code 4027055

loop_
_symmetry_equiv_pos_as_xyz
'x, y, z'
'-x, -y+1/2, z+1/2'
'x+1/2, -y, -z+1/2'
'-x+1/2, y+1/2, -z'
'-x, -y, -z'
'x, y-1/2, -z-1/2'
'-x-1/2, y, z-1/2'
'x-1/2, -y-1/2, z'

loop_
_atom_site_label
_atom_site_type_symbol
_atom_site_fract_x
_atom_site_fract_y
_atom_site_fract_z
_atom_site_U_iso_or_equiv
_atom_site_adp_type
_atom_site_occupancy
_atom_site_symmetry_multiplicity
_atom_site_calc_flag
O1 O 0.75170(7) 0.11655(16) 0.20837(10) 0.0716(5) Uani 1 1 d
O2 O 0.76548(8) 0.10605(19) 0.35156(11) 0.0885(6) Uani 1 1 d
O3 O 0.91215(9) -0.11956(15) 0.28256(9) 0.0768(5) Uani 1 1 d
N N 0.85057(8) 0.06182(16) 0.25609(10) 0.0484(4) Uani 1 1 d
C1 C 0.78709(11) 0.0967(2) 0.28014(15) 0.0623(6) Uani 1 1 d
C2 C 0.85531(10) 0.05639(19) 0.16432(12) 0.0492(5) Uani 1 1 d
C3 C 0.78720(10) 0.0771(2) 0.13075(13) 0.0579(6) Uani 1 1 d
C4 C 0.88902(10) -0.0204(2) 0.31200(13) 0.0519(5) Uani 1 1 d
C5 C 0.89874(9) 0.0231(2) 0.40208(12) 0.0504(5) Uani 1 1 d
C6 C 0.91530(10) -0.0733(2) 0.46235(14) 0.0581(6) Uani 1 1 d
C7 C 0.92653(12) -0.0384(3) 0.54751(16) 0.0687(7) Uani 1 1 d
C8 C 0.92231(12) 0.0915(3) 0.57239(17) 0.0733(7) Uani 1 1 d
C9 C 0.90751(12) 0.1876(3) 0.51303(16) 0.0680(7) Uani 1 1 d
C10 C 0.89532(10) 0.1546(2) 0.42731(15) 0.0561(6) Uani 1 1 d
C11 C 0.90845(10) 0.0387(2) 0.11656(14) 0.0556(6) Uani 1 1 d
C12 C 0.97719(9) 0.0301(2) 0.14351(12) 0.0493(5) Uani 1 1 d
C13 C 1.01772(12) -0.0648(2) 0.10801(15) 0.0617(6) Uani 1 1 d
C14 C 1.08272(13) -0.0706(3) 0.13005(17) 0.0711(7) Uani 1 1 d
C15 C 1.10868(13) 0.0196(3) 0.18631(16) 0.0715(7) Uani 1 1 d
C16 C 1.06919(12) 0.1153(3) 0.22109(15) 0.0660(7) Uani 1 1 d
C17 C 1.00402(11) 0.1196(2) 0.20064(13) 0.0553(6) Uani 1 1 d
C18 C 0.78078(17) 0.1912(4) 0.0671(2) 0.0946(11) Uani 1 1 d
C19 C 0.75783(19) -0.0478(4) 0.0964(4) 0.1122(14) Uani 1 1 d
H6 H 0.9180(10) -0.172(2) 0.4420(13) 0.077(7) Uiso 1 1 d
H7 H 0.9383(11) -0.106(2) 0.5901(15) 0.079(7) Uiso 1 1 d
H8 H 0.9294(11) 0.116(2) 0.6307(15) 0.079(7) Uiso 1 1 d
H9 H 0.9055(11) 0.279(2) 0.5275(13) 0.079(7) Uiso 1 1 d
H10 H 0.8838(10) 0.220(2) 0.3826(13) 0.072(7) Uiso 1 1 d
H11 H 0.9011(11) 0.034(2) 0.0565(14) 0.073(7) Uiso 1 1 d
H13 H 1.0002(10) -0.122(2) 0.0672(14) 0.068(7) Uiso 1 1 d
H14 H 1.1094(11) -0.142(2) 0.1055(13) 0.078(7) Uiso 1 1 d
H15 H 1.1542(13) 0.017(2) 0.2020(14) 0.089(8) Uiso 1 1 d
H16 H 1.0886(11) 0.179(2) 0.2591(13) 0.070(7) Uiso 1 1 d
H17 H 0.9791(11) 0.185(2) 0.2238(12) 0.066(7) Uiso 1 1 d
H18A H 0.7368(13) 0.208(2) 0.0545(14) 0.085(8) Uiso 1 1 d
H18B H 0.8050(17) 0.167(4) 0.014(2) 0.161(15) Uiso 1 1 d
H18C H 0.797(2) 0.274(4) 0.099(3) 0.20(2) Uiso 1 1 d
H19A H 0.7599(12) -0.122(3) 0.1417(16) 0.093(10) Uiso 1 1 d
H19B H 0.7170(16) -0.034(3) 0.0883(19) 0.116(11) Uiso 1 1 d
H19C H 0.785(2) -0.079(4) 0.041(2) 0.186(18) Uiso 1 1 d

loop_
_atom_site_aniso_label
_atom_site_aniso_U_11
_atom_site_aniso_U_22
_atom_site_aniso_U_33
_atom_site_aniso_U_23
_atom_site_aniso_U_13
_atom_site_aniso_U_12
O1 0.0434(9) 0.1004(12) 0.0712(10) 0.0002(9) -0.0022(8) 0.0098(8)
O2 0.0558(11) 0.1437(17) 0.0659(11) -0.0120(11) 0.0130(8) 0.0066(10)
O3 0.1079(15) 0.0607(10) 0.0618(10) 0.0048(8) 0.0065(9) 0.0278(10)
N 0.0382(10) 0.0575(10) 0.0493(9) 0.0002(8) -0.0005(8) 0.0015(8)
C1 0.0427(13) 0.0805(17) 0.0638(15) -0.0011(13) -0.0019(12) 0.0001(12)
C2 0.0454(13) 0.0540(12) 0.0482(11) 0.0006(10) -0.0028(9) -0.0001(10)
C3 0.0421(12) 0.0730(15) 0.0586(13) -0.0044(12) -0.0039(10) -0.0001(11)
C4 0.0490(13) 0.0516(13) 0.0550(13) 0.0070(11) 0.0046(10) -0.0017(11)
C5 0.0415(12) 0.0582(13) 0.0515(12) 0.0046(11) 0.0003(9) -0.0048(10)
C6 0.0521(14) 0.0681(16) 0.0540(13) 0.0078(13) -0.0019(10) -0.0096(11)
C7 0.0633(16) 0.0823(19) 0.0604(16) 0.0162(16) -0.0052(12) -0.0117(14)
C8 0.0686(17) 0.098(2) 0.0528(15) -0.0010(16) -0.0007(12) -0.0225(15)
C9 0.0669(17) 0.0704(17) 0.0667(16) -0.0048(15) 0.0006(12) -0.0112(13)
C10 0.0505(14) 0.0631(15) 0.0547(13) 0.0035(12) 0.0003(10) -0.0043(11)
C11 0.0507(14) 0.0709(15) 0.0451(12) -0.0016(11) -0.0046(10) 0.0003(11)
C12 0.0440(12) 0.0611(13) 0.0428(11) 0.0061(10) 0.0033(9) 0.0042(11)
C13 0.0586(16) 0.0698(15) 0.0568(14) -0.0048(13) 0.0074(12) 0.0034(13)
C14 0.0621(18) 0.0804(18) 0.0707(16) 0.0074(14) 0.0141(14) 0.0216(15)
C15 0.0473(16) 0.103(2) 0.0646(16) 0.0129(15) -0.0023(12) 0.0126(15)
C16 0.0560(16) 0.0882(18) 0.0537(13) 0.0022(13) -0.0104(11) -0.0065(14)
C17 0.0520(15) 0.0635(14) 0.0503(12) -0.0020(12) -0.0008(11) 0.0054(12)
C18 0.056(2) 0.131(3) 0.097(2) 0.042(2) -0.0134(17) 0.0144(18)
C19 0.060(2) 0.102(3) 0.175(4) -0.039(3) -0.034(2) -0.008(2)

loop_
_atom_type_symbol
_atom_type_description
_atom_type_scat_dispersion_real
_atom_type_scat_dispersion_imag
_atom_type_scat_source
C C 0.0030 0.0020 'International Tables Vol C Tables 4.2.6.8 and 6.1.1.4'
O O 0.0110 0.0060 'International Tables Vol C Tables 4.2.6.8 and 6.1.1.4'
N N 0.0060 0.0030 'International Tables Vol C Tables 4.2.6.8 and 6.1.1.4'
H H 0.0000 0.0000 'International Tables Vol C Tables 4.2.6.8 and 6.1.1.4'

loop_
_geom_angle_atom_site_label_1
_geom_angle_atom_site_label_2
_geom_angle_atom_site_label_3
_geom_angle
C1 O1 C3 111.36(16)
C1 N C2 109.71(16)
C1 N C4 120.04(17)
C2 N C4 122.51(16)
O2 C1 O1 123.3(2)
O2 C1 N 127.7(2)
O1 C1 N 109.00(19)
C11 C2 N 127.83(19)
C11 C2 C3 126.33(18)
N C2 C3 105.83(17)
O1 C3 C19 108.7(3)
O1 C3 C2 102.84(15)
C19 C3 C2 112.2(2)
O1 C3 C18 106.0(2)
C19 C3 C18 112.4(3)
C2 C3 C18 114.0(2)
O3 C4 N 118.54(18)
O3 C4 C5 123.63(19)
N C4 C5 117.83(18)
C6 C5 C10 120.0(2)
C6 C5 C4 116.93(19)
C10 C5 C4 123.00(19)
C7 C6 C5 119.7(2)
C8 C7 C6 120.0(2)
C9 C8 C7 120.6(3)
C8 C9 C10 120.3(3)
C9 C10 C5 119.3(2)
C2 C11 C12 129.8(2)
C17 C12 C13 118.0(2)
C17 C12 C11 121.57(19)
C13 C12 C11 120.4(2)
C14 C13 C12 121.0(2)
C15 C14 C13 120.3(2)
C14 C15 C16 119.3(3)
C15 C16 C17 120.5(3)
C16 C17 C12 120.9(2)

loop_
_geom_bond_atom_site_label_1
_geom_bond_atom_site_label_2
_geom_bond_distance
O1 C1 1.341(3)
O1 C3 1.460(2)
O2 C1 1.192(2)
O3 C4 1.204(2)
N C1 1.405(3)
N C2 1.421(2)
N C4 1.439(3)
C2 C11 1.332(3)
C2 C3 1.510(3)
C3 C19 1.503(4)
C3 C18 1.525(4)
C4 C5 1.472(3)
C5 C6 1.393(3)
C5 C10 1.394(3)
C6 C7 1.381(3)
C7 C8 1.378(3)
C8 C9 1.373(4)
C9 C10 1.388(3)
C11 C12 1.478(3)
C12 C17 1.382(3)
C12 C13 1.388(3)
C13 C14 1.383(3)
C14 C15 1.371(3)
C15 C16 1.377(4)
C16 C17 1.379(3)

loop_
_cod_related_entry_id
_cod_related_entry_database
_cod_related_entry_code
1 ChemSpider 30659478
